data_4316551
loop_
_publ_author_name
'Oindrila Sengupta'
'Partha Sarathi Mukherjee'

_publ_section_title
;
 Mixed Azide and 5-(Pyrimidyl)tetrazole Bridged Co(II)/Mn(II) Polymers:
 Synthesis, Crystal Structures, Ferroelectric and Magnetic Behavior
;
_journal_name_full 'Inorganic Chemistry'
_journal_page_first 8583
_journal_page_last 8590
_journal_paper_doi 10.1021/ic101213q
_journal_volume 49
_journal_year 2010
_chemical_formula_moiety 'C5 H5 Mn N9 O'
_chemical_formula_sum 'C5 H5 Mn N9 O'
_chemical_formula_weight 262.12
_chemical_name_systematic
;
 ?
;
_space_group_IT_number 14
_symmetry_cell_setting monoclinic
_symmetry_space_group_name_Hall '-P 2ybc'
_symmetry_space_group_name_H-M 'P 1 21/c 1'
_atom_sites_solution_hydrogens geom
_atom_sites_solution_primary direct
_atom_sites_solution_secondary difmap
_audit_creation_method SHELXL-97
_cell_angle_alpha 90.00
_cell_angle_beta 90.036(5)
_cell_angle_gamma 90.00
_cell_formula_units_Z 4
_cell_length_a 8.780(5)
_cell_length_b 6.423(5)
_cell_length_c 16.159(5)
_cell_measurement_temperature 293(2)
_cell_measurement_theta_max 30.0
_cell_measurement_theta_min 2.3
_cell_volume 911.3(9)
_computing_cell_refinement 'Bruker SMART'
_computing_data_collection 'Bruker SMART'
_computing_data_reduction 'Bruker SAINT'
_computing_molecular_graphics 'ORTEP-3 for Windows (Farrugia, 1999)'
_computing_publication_material WinGX
_computing_structure_refinement 'SHELXL-97 (Sheldrick, 2008)'
_computing_structure_solution 'SHELXS97 (Sheldrick, 2008)'
_diffrn_ambient_temperature 293(2)
_diffrn_measured_fraction_theta_full 0.998
_diffrn_measured_fraction_theta_max 0.998
_diffrn_measurement_device_type 'CCD area detector'
_diffrn_measurement_method 'phi and omega scans'
_diffrn_radiation_monochromator graphite
_diffrn_radiation_source 'fine-focus sealed tube'
_diffrn_radiation_type MoK\a
_diffrn_radiation_wavelength 0.71073
_diffrn_reflns_av_R_equivalents 0.0433
_diffrn_reflns_av_sigmaI/netI 0.0429
_diffrn_reflns_limit_h_max 11
_diffrn_reflns_limit_h_min -12
_diffrn_reflns_limit_k_max 8
_diffrn_reflns_limit_k_min -9
_diffrn_reflns_limit_l_max 21
_diffrn_reflns_limit_l_min -22
_diffrn_reflns_number 13706
_diffrn_reflns_theta_full 30.01
_diffrn_reflns_theta_max 30.01
_diffrn_reflns_theta_min 2.32
_exptl_absorpt_coefficient_mu 1.444
_exptl_absorpt_correction_T_max 0.7811
_exptl_absorpt_correction_T_min 0.7418
_exptl_absorpt_correction_type empirical
_exptl_absorpt_process_details SADABS
_exptl_crystal_colour yellow
_exptl_crystal_density_diffrn 1.911
_exptl_crystal_density_method 'not measured'
_exptl_crystal_description 'block shaped'
_exptl_crystal_F_000 524
_exptl_crystal_size_max 0.22
_exptl_crystal_size_mid 0.20
_exptl_crystal_size_min 0.18
_refine_diff_density_max 0.491
_refine_diff_density_min -0.810
_refine_diff_density_rms 0.099
_refine_ls_extinction_method none
_refine_ls_goodness_of_fit_ref 1.139
_refine_ls_hydrogen_treatment constr
_refine_ls_matrix_type full
_refine_ls_number_parameters 146
_refine_ls_number_reflns 2663
_refine_ls_number_restraints 0
_refine_ls_restrained_S_all 1.139
_refine_ls_R_factor_all 0.0507
_refine_ls_R_factor_gt 0.0433
_refine_ls_shift/su_max 0.000
_refine_ls_shift/su_mean 0.000
_refine_ls_structure_factor_coef Fsqd
_refine_ls_weighting_details 'calc w=1/[\s^2^(Fo^2^)+(0.0570P)^2^+0.0000P] where P=(Fo^2^+2Fc^2^)/3'
_refine_ls_weighting_scheme calc
_refine_ls_wR_factor_gt 0.1010
_refine_ls_wR_factor_ref 0.1050
_reflns_number_gt 2323
_reflns_number_total 2663
_reflns_threshold_expression >2\s(I)
_cod_data_source_file ic101213q_si_002_2.cif
_cod_data_source_block 2_
_cod_original_sg_symbol_H-M 'P 21/c'
_cod_database_code 4316551

loop_
_symmetry_equiv_pos_as_xyz
'x, y, z'
'-x, y+1/2, -z+1/2'
'-x, -y, -z'
'x, -y-1/2, z-1/2'

loop_
_atom_site_label
_atom_site_type_symbol
_atom_site_fract_x
_atom_site_fract_y
_atom_site_fract_z
_atom_site_U_iso_or_equiv
_atom_site_adp_type
_atom_site_occupancy
_atom_site_symmetry_multiplicity
_atom_site_calc_flag
_atom_site_refinement_flags
_atom_site_disorder_assembly
_atom_site_disorder_group
Mn1 Mn 0.71928(7) 0.42294(6) 0.44876(3) 0.02108(13) Uani 1 1 d . . .
N1 N 0.5055(3) 0.4759(4) 0.60461(16) 0.0224(5) Uani 1 1 d . . .
N2 N 0.6508(3) 0.4658(4) 0.57999(15) 0.0235(5) Uani 1 1 d . . .
N3 N 0.7421(3) 0.4709(4) 0.64551(16) 0.0271(6) Uani 1 1 d . . .
N4 N 0.6592(3) 0.4850(4) 0.71412(16) 0.0268(6) Uani 1 1 d . . .
N5 N 0.3827(4) 0.4780(4) 0.81849(16) 0.0264(6) Uani 1 1 d . . .
N6 N 0.2474(3) 0.5292(4) 0.69146(15) 0.0242(6) Uani 1 1 d . . .
N7 N 0.9298(3) 0.2538(5) 0.4745(2) 0.0377(7) Uani 1 1 d . . .
N8 N 1.0459(3) 0.2623(4) 0.50964(16) 0.0223(5) Uani 1 1 d . . .
N9 N 1.1645(3) 0.2649(4) 0.54431(18) 0.0302(6) Uani 1 1 d . . .
C1 C 0.5142(4) 0.4866(5) 0.68733(18) 0.0211(6) Uani 1 1 d . . .
C2 C 0.3751(4) 0.5009(4) 0.73546(18) 0.0210(6) Uani 1 1 d . . .
C3 C 0.2502(4) 0.4842(5) 0.85742(18) 0.0317(7) Uani 1 1 d . . .
H3 H 0.2496 0.4738 0.9148 0.038 Uiso 1 1 calc R . .
C4 C 0.1122(5) 0.5056(6) 0.8165(2) 0.0335(8) Uani 1 1 d . . .
H4 H 0.0204 0.5036 0.8452 0.040 Uiso 1 1 calc R . .
C5 C 0.1161(4) 0.5299(5) 0.7316(2) 0.0291(7) Uani 1 1 d . . .
H5 H 0.0256 0.5470 0.7025 0.035 Uiso 1 1 calc R . .
O1W O 0.6343(3) 0.1066(3) 0.42733(14) 0.0322(6) Uani 1 1 d . . .
H1W1 H 0.6060 0.0117 0.3941 0.039 Uiso 1 1 d R . .
H2W1 H 0.6661 0.0477 0.4712 0.039 Uiso 1 1 d R . .

loop_
_atom_site_aniso_label
_atom_site_aniso_U_11
_atom_site_aniso_U_22
_atom_site_aniso_U_33
_atom_site_aniso_U_23
_atom_site_aniso_U_13
_atom_site_aniso_U_12
Mn1 0.0160(2) 0.0227(2) 0.0246(2) -0.00061(17) -0.0034(2) 0.00016(17)
N1 0.0175(13) 0.0249(13) 0.0248(12) -0.0002(10) -0.0012(10) 0.0018(10)
N2 0.0164(12) 0.0304(13) 0.0236(12) -0.0008(10) 0.0012(10) 0.0006(11)
N3 0.0215(16) 0.0297(13) 0.0300(12) -0.0002(10) -0.0038(11) 0.0012(11)
N4 0.0224(13) 0.0277(14) 0.0301(13) 0.0020(11) -0.0059(12) 0.0008(12)
N5 0.0349(16) 0.0224(13) 0.0218(13) 0.0013(10) -0.0024(11) 0.0019(12)
N6 0.0217(15) 0.0254(13) 0.0255(11) -0.0012(9) 0.0009(10) 0.0001(10)
N7 0.0231(14) 0.0310(16) 0.0588(19) -0.0037(12) -0.0113(13) 0.0022(12)
N8 0.0204(12) 0.0158(12) 0.0307(12) -0.0005(10) 0.0012(10) 0.0033(9)
N9 0.0274(13) 0.0221(12) 0.0410(14) 0.0015(11) -0.0089(14) -0.0014(11)
C1 0.0223(15) 0.0183(13) 0.0226(13) 0.0003(11) -0.0034(11) -0.0001(12)
C2 0.0259(15) 0.0140(12) 0.0232(14) -0.0019(11) 0.0003(12) -0.0006(12)
C3 0.042(2) 0.0292(16) 0.0236(13) 0.0037(12) 0.0072(14) -0.0017(15)
C4 0.0333(19) 0.0291(17) 0.0381(19) 0.0026(15) 0.0111(15) -0.0032(16)
C5 0.0241(16) 0.0313(18) 0.0318(17) -0.0021(13) 0.0000(14) 0.0009(14)
O1W 0.0350(14) 0.0229(11) 0.0387(13) -0.0028(8) -0.0127(10) -0.0015(10)

loop_
_atom_type_symbol
_atom_type_description
_atom_type_scat_dispersion_real
_atom_type_scat_dispersion_imag
_atom_type_scat_source
C C 0.0033 0.0016 'International Tables Vol C Tables 4.2.6.8 and 6.1.1.4'
H H 0.0000 0.0000 'International Tables Vol C Tables 4.2.6.8 and 6.1.1.4'
Mn Mn 0.3368 0.7283 'International Tables Vol C Tables 4.2.6.8 and 6.1.1.4'
N N 0.0061 0.0033 'International Tables Vol C Tables 4.2.6.8 and 6.1.1.4'
O O 0.0106 0.0060 'International Tables Vol C Tables 4.2.6.8 and 6.1.1.4'

loop_
_geom_angle_atom_site_label_1
_geom_angle_atom_site_label_2
_geom_angle_atom_site_label_3
_geom_angle
_geom_angle_site_symmetry_1
_geom_angle_site_symmetry_3
_geom_angle_publ_flag
N7 Mn1 O1W 81.76(11) . . ?
N7 Mn1 N2 96.29(11) . . ?
O1W Mn1 N2 99.98(10) . . ?
N7 Mn1 N1 163.56(11) . 3_666 ?
O1W Mn1 N1 84.78(10) . 3_666 ?
N2 Mn1 N1 95.30(10) . 3_666 ?
N7 Mn1 N9 92.87(11) . 3_766 ?
O1W Mn1 N9 170.78(11) . 3_766 ?
N2 Mn1 N9 88.01(10) . 3_766 ?
N1 Mn1 N9 99.16(10) 3_666 3_766 ?
N7 Mn1 N6 98.37(11) . 3_666 ?
O1W Mn1 N6 90.68(9) . 3_666 ?
N2 Mn1 N6 162.97(9) . 3_666 ?
N1 Mn1 N6 72.32(10) 3_666 3_666 ?
N9 Mn1 N6 82.66(10) 3_766 3_666 ?
N2 N1 C1 104.2(3) . . ?
N2 N1 Mn1 137.4(2) . 3_666 ?
C1 N1 Mn1 114.6(2) . 3_666 ?
N3 N2 N1 109.7(2) . . ?
N3 N2 Mn1 126.9(2) . . ?
N1 N2 Mn1 123.25(19) . . ?
N2 N3 N4 109.6(3) . . ?
N3 N4 C1 104.5(3) . . ?
C3 N5 C2 115.2(3) . . ?
C5 N6 C2 118.0(2) . . ?
C5 N6 Mn1 126.4(2) . 3_666 ?
C2 N6 Mn1 115.7(2) . 3_666 ?
N8 N7 Mn1 143.9(3) . . ?
N7 N8 N9 177.9(3) . . ?
N8 N9 Mn1 115.8(2) . 3_766 ?
N1 C1 N4 112.0(3) . . ?
N1 C1 C2 119.3(3) . . ?
N4 C1 C2 128.7(3) . . ?
N6 C2 N5 125.6(3) . . ?
N6 C2 C1 115.4(2) . . ?
N5 C2 C1 119.0(3) . . ?
N5 C3 C4 123.0(3) . . ?
N5 C3 H3 118.5 . . ?
C4 C3 H3 118.5 . . ?
C5 C4 C3 117.6(3) . . ?
C5 C4 H4 121.2 . . ?
C3 C4 H4 121.2 . . ?
N6 C5 C4 120.6(3) . . ?
N6 C5 H5 119.7 . . ?
C4 C5 H5 119.7 . . ?
Mn1 O1W H1W1 149.8 . . ?
Mn1 O1W H2W1 99.7 . . ?
H1W1 O1W H2W1 107.7 . . ?

loop_
_geom_bond_atom_site_label_1
_geom_bond_atom_site_label_2
_geom_bond_distance
_geom_bond_site_symmetry_2
_geom_bond_publ_flag
Mn1 N7 2.184(3) . ?
Mn1 O1W 2.192(3) . ?
Mn1 N2 2.222(3) . ?
Mn1 N1 2.249(3) 3_666 ?
Mn1 N9 2.253(3) 3_766 ?
Mn1 N6 2.305(3) 3_666 ?
N1 N2 1.339(4) . ?
N1 C1 1.340(4) . ?
N1 Mn1 2.249(3) 3_666 ?
N2 N3 1.328(3) . ?
N3 N4 1.330(4) . ?
N4 C1 1.345(4) . ?
N5 C3 1.324(5) . ?
N5 C2 1.351(4) . ?
N6 C5 1.324(5) . ?
N6 C2 1.339(4) . ?
N6 Mn1 2.305(3) 3_666 ?
N7 N8 1.167(4) . ?
N8 N9 1.182(4) . ?
N9 Mn1 2.253(3) 3_766 ?
C1 C2 1.451(5) . ?
C3 C4 1.387(5) . ?
C3 H3 0.9300 . ?
C4 C5 1.380(5) . ?
C4 H4 0.9300 . ?
C5 H5 0.9300 . ?
O1W H1W1 0.8499 . ?
O1W H2W1 0.8500 . ?

loop_
_geom_torsion_atom_site_label_1
_geom_torsion_atom_site_label_2
_geom_torsion_atom_site_label_3
_geom_torsion_atom_site_label_4
_geom_torsion
_geom_torsion_site_symmetry_1
_geom_torsion_site_symmetry_2
_geom_torsion_site_symmetry_3
_geom_torsion_site_symmetry_4
_geom_torsion_publ_flag
C1 N1 N2 N3 -0.2(3) . . . . ?
Mn1 N1 N2 N3 155.5(2) 3_666 . . . ?
C1 N1 N2 Mn1 175.66(19) . . . . ?
Mn1 N1 N2 Mn1 -28.7(4) 3_666 . . . ?
N7 Mn1 N2 N3 25.8(3) . . . . ?
O1W Mn1 N2 N3 108.5(3) . . . . ?
N1 Mn1 N2 N3 -165.9(2) 3_666 . . . ?
N9 Mn1 N2 N3 -66.8(3) 3_766 . . . ?
N6 Mn1 N2 N3 -123.5(3) 3_666 . . . ?
N7 Mn1 N2 N1 -149.3(3) . . . . ?
O1W Mn1 N2 N1 -66.6(3) . . . . ?
N1 Mn1 N2 N1 19.1(3) 3_666 . . . ?
N9 Mn1 N2 N1 118.1(3) 3_766 . . . ?
N6 Mn1 N2 N1 61.4(5) 3_666 . . . ?
N1 N2 N3 N4 -0.2(4) . . . . ?
Mn1 N2 N3 N4 -175.79(19) . . . . ?
N2 N3 N4 C1 0.4(4) . . . . ?
O1W Mn1 N7 N8 -155.9(5) . . . . ?
N2 Mn1 N7 N8 -56.7(5) . . . . ?
N1 Mn1 N7 N8 168.8(3) 3_666 . . . ?
N9 Mn1 N7 N8 31.6(5) 3_766 . . . ?
N6 Mn1 N7 N8 114.6(5) 3_666 . . . ?
Mn1 N7 N8 N9 -180(100) . . . . ?
N7 N8 N9 Mn1 144(9) . . . 3_766 ?
N2 N1 C1 N4 0.4(4) . . . . ?
Mn1 N1 C1 N4 -161.7(2) 3_666 . . . ?
N2 N1 C1 C2 179.6(3) . . . . ?
Mn1 N1 C1 C2 17.5(4) 3_666 . . . ?
N3 N4 C1 N1 -0.5(4) . . . . ?
N3 N4 C1 C2 -179.6(3) . . . . ?
C5 N6 C2 N5 -1.8(5) . . . . ?
Mn1 N6 C2 N5 177.3(2) 3_666 . . . ?
C5 N6 C2 C1 175.8(3) . . . . ?
Mn1 N6 C2 C1 -5.1(3) 3_666 . . . ?
C3 N5 C2 N6 0.3(5) . . . . ?
C3 N5 C2 C1 -177.2(3) . . . . ?
N1 C1 C2 N6 -8.3(4) . . . . ?
N4 C1 C2 N6 170.8(3) . . . . ?
N1 C1 C2 N5 169.5(3) . . . . ?
N4 C1 C2 N5 -11.5(5) . . . . ?
C2 N5 C3 C4 2.1(5) . . . . ?
N5 C3 C4 C5 -2.8(6) . . . . ?
C2 N6 C5 C4 1.0(5) . . . . ?
Mn1 N6 C5 C4 -178.0(3) 3_666 . . . ?
C3 C4 C5 N6 1.1(6) . . . . ?
